data_7204768
loop_
_publ_author_name
'Alshahateet, Solhe F.'
'Nakano, Kazunori'
'Bishop, Roger'
'Craig, Donald C.'
'Harris, Kenneth D. M.'
'Scudder, Marcia L.'

_publ_section_title
;
 Co-crystalline hydrogen bonded solids based on the alcohol?carboxylic
 acid?alcohol supramolecular motif
;
_journal_issue 3
_journal_name_full CrystEngComm
_journal_page_first 5
_journal_paper_doi 10.1039/b313956e
_journal_volume 6
_journal_year 2004
_chemical_formula_moiety 'C13 H22 O2,C3 H8 O'
_chemical_formula_sum 'C16 H30 O3'
_chemical_formula_weight 270.4
_space_group_IT_number 14
_symmetry_cell_setting monoclinic
_symmetry_space_group_name_Hall '-P 2ybc'
_symmetry_space_group_name_H-M 'P 1 21/c 1'
_atom_type_scat_source 'International Tables for X-ray Crystallography, Vol. IV'
_audit_creation_method 'RAELSPUB and manual entry'
_cell_angle_alpha 90
_cell_angle_beta 102.58(2)
_cell_angle_gamma 90
_cell_formula_units_Z 4
_cell_length_a 6.890(3)
_cell_length_b 13.261(2)
_cell_length_c 18.879(7)
_cell_measurement_reflns_used 10
_cell_measurement_temperature 294
_cell_measurement_theta_max 11
_cell_measurement_theta_min 10
_cell_volume 1683.5(10)
_computing_cell_refinement 'CAD4 Version 5.0, 1989'
_computing_data_collection 'CAD4 Version 5.0, 1989'
_computing_data_reduction 'Local program'
_computing_molecular_graphics 'ORTEP-II, (Johnson, 1976)'
_computing_publication_material 'Local programs'
_computing_structure_refinement 'RAELS, (Rae, 1989)'
_computing_structure_solution 'SIR92 (Altomare et al, 1994)'
_diffrn_measurement_device_type 'Nonius CAD-4'
_diffrn_measurement_method \w--2\q
_diffrn_radiation_type 'Mo K\a'
_diffrn_radiation_wavelength 0.71073
_diffrn_reflns_av_R_equivalents 0.030
_diffrn_reflns_limit_h_max 7
_diffrn_reflns_limit_h_min -7
_diffrn_reflns_limit_k_max 14
_diffrn_reflns_limit_k_min 0
_diffrn_reflns_limit_l_max 18
_diffrn_reflns_limit_l_min 0
_diffrn_reflns_number 2358
_diffrn_reflns_theta_max 23
_diffrn_standards_decay_% 0
_diffrn_standards_interval_time 30min
_diffrn_standards_number 1
_exptl_absorpt_coefficient_mu 0.067
_exptl_absorpt_correction_type none
_exptl_crystal_colour colourless
_exptl_crystal_density_diffrn 1.07
_exptl_crystal_density_method 'not measured'
_exptl_crystal_description irregular
_exptl_crystal_F_000 600.0
_exptl_crystal_size_rad 0.1
_refine_diff_density_max 0.89
_refine_diff_density_min -0.32
_refine_ls_extinction_method none
_refine_ls_goodness_of_fit_ref 1.82
_refine_ls_hydrogen_treatment noref
_refine_ls_number_parameters 158
_refine_ls_number_reflns 1361
_refine_ls_R_factor_gt 0.080
_refine_ls_shift/su_max 0.001
_refine_ls_structure_factor_coef F
_refine_ls_weighting_details 'w = 1/[\s^2^(F) + 0.0004F^2^]'
_refine_ls_weighting_scheme calc
_refine_ls_wR_factor_ref 0.116
_reflns_number_gt 1361
_reflns_number_total 2276
_reflns_threshold_expression I>2\s(I)
_cod_data_source_file b313956e.txt
_cod_data_source_block DRB280_(4)(2propanol)
_cod_original_cell_volume 1683.5(9)
_cod_original_sg_symbol_H-M 'P 21/c'
_cod_database_code 7204768

loop_
_symmetry_equiv_pos_site_id
_symmetry_equiv_pos_as_xyz
1 x,y,z
2 -x,1/2+y,1/2-z
3 -x,-y,-z
4 x,1/2-y,1/2+z

loop_
_atom_site_label
_atom_site_fract_x
_atom_site_fract_y
_atom_site_fract_z
_atom_site_U_iso_or_equiv
_atom_site_adp_type
_atom_site_type_symbol
_atom_site_occupancy
O1 0.4190(5) 0.6645(3) 0.3286(2) 0.063(1) Uani O 1.0
O2 0.2702(5) 0.2941(3) 0.2003(2) 0.061(1) Uani O 1.0
C1 0.4204(9) 0.3955(4) 0.3896(4) 0.062(2) Uani C 1.0
C2 0.3460(8) 0.5049(4) 0.3734(3) 0.054(2) Uani C 1.0
C3 0.5022(7) 0.5649(4) 0.3454(3) 0.051(2) Uani C 1.0
C4 0.5561(8) 0.5170(4) 0.2785(3) 0.055(2) Uani C 1.0
C5 0.5966(8) 0.4024(4) 0.2890(4) 0.061(2) Uani C 1.0
C6 0.4396(8) 0.3451(4) 0.3186(3) 0.053(2) Uani C 1.0
C7 0.2355(8) 0.3366(4) 0.2668(3) 0.051(2) Uani C 1.0
C8 0.1325(7) 0.4412(4) 0.2523(3) 0.055(2) Uani C 1.0
C9 0.1411(8) 0.5012(4) 0.3220(3) 0.057(2) Uani C 1.0
C10 0.6909(8) 0.5772(5) 0.4057(3) 0.065(2) Uani C 1.0
C11 0.1001(9) 0.2632(5) 0.2956(4) 0.070(2) Uani C 1.0
C12 0.4124(10) 0.5400(5) 0.2070(4) 0.071(2) Uani C 1.0
C13 0.1993(9) 0.5050(4) 0.1940(4) 0.067(2) Uani C 1.0
O1Ip 0.1241(6) 0.7607(4) 0.3899(3) 0.092(3) Uani O 1.0
C1Ip 0.2138(13) 0.7930(10) 0.4604(6) 0.172(5) Uani C 1.0
C2Ip 0.3866(24) 0.8669(14) 0.4600(9) 0.291(9) Uani C 1.0
C3Ip 0.0602(23) 0.8045(20) 0.5083(8) 0.307(9) Uani C 1.0
H1O1 0.5265 0.7093 0.3186 0.063 Uani H 1.0
H1O2 0.1346 0.2826 0.1693 0.061 Uani H 1.0
H1C1 0.5529 0.3963 0.4242 0.062 Uani H 1.0
H2C1 0.3232 0.3572 0.4116 0.062 Uani H 1.0
H1C2 0.3302 0.5362 0.4200 0.054 Uani H 1.0
H1C4 0.6858 0.5479 0.2746 0.055 Uani H 1.0
H1C5 0.7276 0.3933 0.3236 0.061 Uani H 1.0
H2C5 0.6032 0.3727 0.2409 0.061 Uani H 1.0
H1C6 0.4904 0.2751 0.3304 0.053 Uani H 1.0
H1C8 -0.0115 0.4265 0.2326 0.055 Uani H 1.0
H1C9 0.0457 0.4700 0.3486 0.057 Uani H 1.0
H2C9 0.0989 0.5720 0.3082 0.057 Uani H 1.0
H1C10 0.7527 0.5096 0.4188 0.065 Uani H 1.0
H2C10 0.7875 0.6218 0.3881 0.065 Uani H 1.0
H3C10 0.6550 0.6083 0.4494 0.065 Uani H 1.0
H1C11 0.0723 0.2900 0.3419 0.070 Uani H 1.0
H2C11 -0.0277 0.2555 0.2590 0.070 Uani H 1.0
H3C11 0.1673 0.1961 0.3048 0.070 Uani H 1.0
H1C12 0.4706 0.5095 0.1679 0.071 Uani H 1.0
H2C12 0.4086 0.6151 0.2017 0.071 Uani H 1.0
H1C13 0.1735 0.4640 0.1484 0.067 Uani H 1.0
H2C13 0.1139 0.5667 0.1865 0.067 Uani H 1.0
H1O1Ip 0.2276 0.7269 0.3684 0.094 Uani H 1.0
HC1Ip 0.2870 0.7309 0.4812 0.201 Uani H 1.0
H1C2Ip 0.4651 0.8431 0.4244 0.312 Uani H 1.0
H2C2Ip 0.3318 0.9356 0.4456 0.380 Uani H 1.0
H3C2Ip 0.4748 0.8700 0.5095 0.386 Uani H 1.0
H1C3Ip -0.0364 0.7473 0.4988 0.334 Uani H 1.0
H2C3Ip 0.1303 0.8041 0.5606 0.407 Uani H 1.0
H3C3Ip -0.0128 0.8697 0.4967 0.394 Uani H 1.0

loop_
_atom_site_aniso_label
_atom_site_aniso_U_11
_atom_site_aniso_U_22
_atom_site_aniso_U_33
_atom_site_aniso_U_12
_atom_site_aniso_U_13
_atom_site_aniso_U_23
_atom_site_aniso_type_symbol
O1 0.054(2) 0.037(2) 0.101(3) 0.004(2) 0.020(2) 0.003(2) O
O2 0.053(2) 0.051(2) 0.083(3) 0.001(2) 0.021(2) -0.017(2) O
C1 0.070(4) 0.045(3) 0.075(5) -0.005(3) 0.024(4) 0.006(3) C
C2 0.057(4) 0.046(3) 0.067(4) -0.002(3) 0.029(3) 0.000(3) C
C3 0.045(3) 0.041(3) 0.071(4) -0.004(3) 0.020(3) -0.005(3) C
C4 0.043(3) 0.055(4) 0.071(4) -0.013(3) 0.024(3) -0.006(3) C
C5 0.041(3) 0.047(3) 0.096(5) -0.003(3) 0.020(3) -0.015(3) C
C6 0.050(3) 0.034(3) 0.076(4) 0.009(3) 0.015(3) -0.002(3) C
C7 0.044(3) 0.038(3) 0.076(4) -0.002(2) 0.023(3) -0.005(3) C
C8 0.043(3) 0.038(3) 0.083(5) 0.000(3) 0.016(3) -0.002(3) C
C9 0.041(3) 0.043(3) 0.092(5) -0.002(3) 0.022(3) -0.012(3) C
C10 0.058(4) 0.060(4) 0.076(5) -0.010(3) 0.010(4) -0.008(4) C
C11 0.066(4) 0.045(3) 0.107(6) -0.017(3) 0.034(4) -0.004(4) C
C12 0.069(4) 0.070(4) 0.074(5) -0.016(4) 0.020(4) 0.006(4) C
C13 0.062(4) 0.048(4) 0.090(5) 0.002(3) 0.011(4) 0.006(4) C
O1Ip 0.074(3) 0.095(3) 0.102(3) 0.019(3) 0.008(3) -0.021(3) O
C1Ip 0.164(6) 0.210(9) 0.126(4) -0.005(7) -0.002(4) -0.070(5) C
C2Ip 0.274(9) 0.313(9) 0.253(9) -0.137(9) -0.014(9) -0.136(9) C
C3Ip 0.296(9) 0.468(9) 0.170(6) -0.005(9) 0.082(8) -0.165(9) C

loop_
_geom_angle_atom_site_label_1
_geom_angle_atom_site_label_2
_geom_angle_atom_site_label_3
_geom_angle
_geom_angle_site_symmetry_1
_geom_angle_site_symmetry_2
_geom_angle_site_symmetry_3
_geom_angle_publ_flag
C2 C1 C6 108.9(5) 1_555 1_555 1_555 no
C1 C2 C3 109.3(4) 1_555 1_555 1_555 no
C1 C2 C9 108.4(5) 1_555 1_555 1_555 no
C3 C2 C9 114.9(5) 1_555 1_555 1_555 no
O1 C3 C2 106.0(4) 1_555 1_555 1_555 no
O1 C3 C4 110.7(5) 1_555 1_555 1_555 no
O1 C3 C10 107.2(4) 1_555 1_555 1_555 no
C2 C3 C4 112.8(4) 1_555 1_555 1_555 no
C2 C3 C10 110.3(5) 1_555 1_555 1_555 no
C4 C3 C10 109.7(4) 1_555 1_555 1_555 no
C3 C4 C5 111.8(5) 1_555 1_555 1_555 no
C3 C4 C12 114.9(5) 1_555 1_555 1_555 no
C5 C4 C12 112.0(5) 1_555 1_555 1_555 no
C4 C5 C6 114.4(4) 1_555 1_555 1_555 no
C1 C6 C5 107.9(5) 1_555 1_555 1_555 no
C1 C6 C7 110.4(4) 1_555 1_555 1_555 no
C5 C6 C7 115.5(5) 1_555 1_555 1_555 no
O2 C7 C6 106.3(4) 1_555 1_555 1_555 no
O2 C7 C8 110.5(5) 1_555 1_555 1_555 no
O2 C7 C11 106.9(4) 1_555 1_555 1_555 no
C6 C7 C8 111.5(5) 1_555 1_555 1_555 no
C6 C7 C11 111.5(5) 1_555 1_555 1_555 no
C8 C7 C11 109.9(4) 1_555 1_555 1_555 no
C7 C8 C9 112.5(5) 1_555 1_555 1_555 no
C7 C8 C13 114.9(5) 1_555 1_555 1_555 no
C9 C8 C13 111.6(5) 1_555 1_555 1_555 no
C2 C9 C8 114.8(4) 1_555 1_555 1_555 no
C4 C12 C13 120.4(5) 1_555 1_555 1_555 no
C8 C13 C12 119.0(5) 1_555 1_555 1_555 no
O1Ip C1Ip C2Ip 111.7(6) 1_555 1_555 1_555 no
O1Ip C1Ip C3Ip 111.7(6) 1_555 1_555 1_555 no
C2Ip C1Ip C3Ip 124.6(13) 1_555 1_555 1_555 no

loop_
_geom_bond_atom_site_label_1
_geom_bond_atom_site_label_2
_geom_bond_distance
_geom_bond_site_symmetry_1
_geom_bond_site_symmetry_2
_geom_bond_publ_flag
O1 C3 1.447(6) 1_555 1_555 no
O2 C7 1.443(7) 1_555 1_555 no
C1 C2 1.548(7) 1_555 1_555 no
C1 C6 1.530(8) 1_555 1_555 no
C2 C3 1.522(7) 1_555 1_555 no
C2 C9 1.530(8) 1_555 1_555 no
C3 C4 1.530(8) 1_555 1_555 no
C3 C10 1.539(8) 1_555 1_555 no
C4 C5 1.551(8) 1_555 1_555 no
C4 C12 1.521(8) 1_555 1_555 no
C5 C6 1.523(8) 1_555 1_555 no
C6 C7 1.531(8) 1_555 1_555 no
C7 C8 1.555(7) 1_555 1_555 no
C7 C11 1.527(8) 1_555 1_555 no
C8 C9 1.528(8) 1_555 1_555 no
C8 C13 1.536(8) 1_555 1_555 no
C12 C13 1.508(8) 1_555 1_555 no
O1Ip C1Ip 1.407(11) 1_555 1_555 no
C1Ip C2Ip 1.543(10) 1_555 1_555 no
C1Ip C3Ip 1.543(10) 1_555 1_555 no
